data_7226008
loop_
_publ_author_name
'Yamada, Hiroko'
'Yamashita, Masataka'
'Hayashi, Hironobu'
'Suzuki, Mitsuharu'
'Kuzuhara, Daiki'
'Yuasa, Junpei'
'Kawai, Tsuyoshi'
'Aratani, Naoki'

_publ_section_title
;
 Bisanthra-thianthrene: synthesis, structure and oxidation properties
;
_journal_name_full 'RSC Adv.'
_journal_paper_doi 10.1039/C6RA13036D
_journal_year 2016
_chemical_formula_moiety 'C60 H36 S4'
_chemical_formula_sum 'C60 H36 S4'
_chemical_formula_weight 885.13
_chemical_name_systematic
; 
 ? 
;
_space_group_IT_number 14
_symmetry_cell_setting monoclinic
_symmetry_Int_Tables_number 14
_symmetry_space_group_name_Hall '-P 2yab'
_symmetry_space_group_name_H-M 'P 1 21/a 1'
_atom_sites_solution_hydrogens geom
_atom_sites_solution_primary direct
_atom_sites_solution_secondary difmap
_audit_creation_method SHELXL-97
_audit_update_record
;
2016-01-18 deposited with the CCDC.
2016-07-21 downloaded from the CCDC.
;
_cell_angle_alpha 90.00
_cell_angle_beta 106.8817(12)
_cell_angle_gamma 90.00
_cell_formula_units_Z 2
_cell_length_a 9.6722(6)
_cell_length_b 26.7274(15)
_cell_length_c 11.2684(6)
_cell_measurement_reflns_used 13916
_cell_measurement_temperature 103(2)
_cell_measurement_theta_max 25.35
_cell_measurement_theta_min 3.05
_cell_volume 2787.5(3)
_computing_structure_refinement 'SHELXL-97 (Sheldrick, 1997)'
_computing_structure_solution 'SHELXS-97 (Sheldrick, 1990)'
_diffrn_ambient_temperature 103(2)
_diffrn_detector_area_resol_mean 10.000
_diffrn_measured_fraction_theta_full 0.994
_diffrn_measured_fraction_theta_max 0.994
_diffrn_measurement_device_type 'Rigaku R-AXIS RAPID'
_diffrn_measurement_method \w
_diffrn_radiation_monochromator graphite
_diffrn_radiation_source 'fine-focus sealed tube'
_diffrn_radiation_type MoK\a
_diffrn_radiation_wavelength 0.71075
_diffrn_reflns_av_R_equivalents 0.0938
_diffrn_reflns_av_sigmaI/netI 0.0592
_diffrn_reflns_limit_h_max 11
_diffrn_reflns_limit_h_min -11
_diffrn_reflns_limit_k_max 31
_diffrn_reflns_limit_k_min -31
_diffrn_reflns_limit_l_max 13
_diffrn_reflns_limit_l_min -12
_diffrn_reflns_number 37990
_diffrn_reflns_theta_full 25.00
_diffrn_reflns_theta_max 25.00
_diffrn_reflns_theta_min 3.35
_exptl_absorpt_coefficient_mu 0.204
_exptl_absorpt_correction_T_max 0.9959
_exptl_absorpt_correction_T_min 0.9839
_exptl_absorpt_correction_type multi-scan
_exptl_absorpt_process_details 'ABSCOR (Rigaku, 1995)'
_exptl_crystal_colour orange
_exptl_crystal_density_diffrn 1.055
_exptl_crystal_density_method 'not measured'
_exptl_crystal_description block
_exptl_crystal_F_000 920
_exptl_crystal_size_max 0.08
_exptl_crystal_size_mid 0.03
_exptl_crystal_size_min 0.02
_platon_squeeze_details
;
;
_refine_diff_density_max 0.266
_refine_diff_density_min -0.387
_refine_diff_density_rms 0.053
_refine_ls_extinction_method none
_refine_ls_goodness_of_fit_ref 1.038
_refine_ls_hydrogen_treatment constr
_refine_ls_matrix_type full
_refine_ls_number_parameters 308
_refine_ls_number_reflns 4877
_refine_ls_number_restraints 0
_refine_ls_restrained_S_all 1.038
_refine_ls_R_factor_all 0.1434
_refine_ls_R_factor_gt 0.0772
_refine_ls_shift/su_max 0.000
_refine_ls_shift/su_mean 0.000
_refine_ls_structure_factor_coef Fsqd
_refine_ls_weighting_details 'calc w=1/[\s^2^(Fo^2^)+(0.1168P)^2^+0.1032P] where P=(Fo^2^+2Fc^2^)/3'
_refine_ls_weighting_scheme calc
_refine_ls_wR_factor_gt 0.1911
_refine_ls_wR_factor_ref 0.2263
_reflns_number_gt 2677
_reflns_number_total 4877
_reflns_threshold_expression >2sigma(I)
_cod_data_source_file c6ra13036d2.cif
_cod_data_source_block phdis
_cod_original_sg_symbol_H-M 'P 21/a'
_cod_database_code 7226008

loop_
_symmetry_equiv_pos_as_xyz
'x, y, z'
'-x+1/2, y+1/2, -z'
'-x, -y, -z'
'x-1/2, -y-1/2, z'

loop_
_atom_site_label
_atom_site_type_symbol
_atom_site_fract_x
_atom_site_fract_y
_atom_site_fract_z
_atom_site_U_iso_or_equiv
_atom_site_adp_type
_atom_site_occupancy
_atom_site_symmetry_multiplicity
_atom_site_calc_flag
_atom_site_refinement_flags
_atom_site_disorder_assembly
_atom_site_disorder_group
C1 C 0.3531(5) 0.45661(14) 0.5715(3) 0.0771(12) Uani 1 1 d . . .
C2 C 0.3149(5) 0.42828(13) 0.6569(3) 0.0720(11) Uani 1 1 d . . .
H1 H 0.3041 0.4439 0.7294 0.086 Uiso 1 1 calc R . .
C3 C 0.2905(4) 0.37549(13) 0.6408(3) 0.0646(10) Uani 1 1 d . . .
C4 C 0.2532(4) 0.34641(13) 0.7276(3) 0.0605(10) Uani 1 1 d . . .
H2 H 0.2412 0.3620 0.7998 0.073 Uiso 1 1 calc R . .
C5 C 0.2323(4) 0.29430(13) 0.7128(3) 0.0555(9) Uani 1 1 d . . .
C6 C 0.1939(4) 0.26389(14) 0.8016(3) 0.0593(9) Uani 1 1 d . . .
C7 C 0.1782(4) 0.21222(13) 0.7835(3) 0.0592(9) Uani 1 1 d . . .
C8 C 0.1394(4) 0.18060(15) 0.8719(3) 0.0715(11) Uani 1 1 d . . .
H3 H 0.1184 0.1951 0.9416 0.086 Uiso 1 1 calc R . .
C9 C 0.1326(5) 0.13026(16) 0.8570(4) 0.0874(13) Uani 1 1 d . . .
H4 H 0.1089 0.1099 0.9173 0.105 Uiso 1 1 calc R . .
C34 C 0.1599(5) 0.10794(16) 0.7542(4) 0.0819(12) Uani 1 1 d . . .
H5 H 0.1570 0.0725 0.7468 0.098 Uiso 1 1 calc R . .
C11 C 0.1905(4) 0.13573(14) 0.6647(3) 0.0690(10) Uani 1 1 d . . .
H6 H 0.2047 0.1197 0.5939 0.083 Uiso 1 1 calc R . .
C12 C 0.2018(4) 0.18929(13) 0.6759(3) 0.0604(9) Uani 1 1 d . . .
C13 C 0.2363(4) 0.21854(13) 0.5859(3) 0.0569(9) Uani 1 1 d . A .
C14 C 0.2527(4) 0.27106(13) 0.6036(3) 0.0589(9) Uani 1 1 d . . .
C15 C 0.2907(4) 0.30136(13) 0.5159(3) 0.0661(10) Uani 1 1 d . . .
H7 H 0.3041 0.2863 0.4436 0.079 Uiso 1 1 calc R . .
C16 C 0.3092(4) 0.35278(13) 0.5321(3) 0.0677(11) Uani 1 1 d . . .
C17 C 0.3492(5) 0.38315(14) 0.4446(3) 0.0808(13) Uani 1 1 d . . .
H8 H 0.3613 0.3680 0.3720 0.097 Uiso 1 1 calc R . .
C18 C 0.3708(5) 0.43323(14) 0.4608(3) 0.0811(13) Uani 1 1 d . . .
C19 C 0.1735(4) 0.28726(14) 0.9159(3) 0.0606(10) Uani 1 1 d . . .
C20 C 0.2734(5) 0.27954(16) 1.0298(4) 0.0839(13) Uani 1 1 d . . .
H9 H 0.3573 0.2601 1.0353 0.101 Uiso 1 1 calc R . .
C21 C 0.2521(6) 0.3000(2) 1.1364(4) 0.0973(15) Uani 1 1 d . . .
H10 H 0.3217 0.2943 1.2142 0.117 Uiso 1 1 calc R . .
C22 C 0.1345(6) 0.3277(2) 1.1310(5) 0.1028(17) Uani 1 1 d . . .
H11 H 0.1212 0.3414 1.2048 0.123 Uiso 1 1 calc R . .
C23 C 0.0338(6) 0.3363(2) 1.0190(5) 0.1112(18) Uani 1 1 d . . .
H12 H -0.0491 0.3561 1.0148 0.133 Uiso 1 1 calc R . .
C24 C 0.0537(5) 0.31580(19) 0.9115(4) 0.0878(14) Uani 1 1 d . . .
H13 H -0.0165 0.3216 0.8341 0.105 Uiso 1 1 calc R . .
C25 C 0.2552(5) 0.19572(13) 0.4720(3) 0.0608(10) Uani 1 1 d . . .
C26 C 0.3853(11) 0.1668(7) 0.4729(11) 0.064(3) Uani 0.62(3) 1 d P A 1
H14 H 0.4604 0.1627 0.5483 0.076 Uiso 0.62(3) 1 calc PR A 1
C27 C 0.3985(16) 0.1459(6) 0.3658(13) 0.083(3) Uani 0.62(3) 1 d P A 1
H15 H 0.4795 0.1256 0.3670 0.100 Uiso 0.62(3) 1 calc PR A 1
C35 C 0.381(3) 0.1943(16) 0.4560(18) 0.091(7) Uani 0.38(3) 1 d P A 2
H16 H 0.4606 0.2075 0.5187 0.109 Uiso 0.38(3) 1 calc PR A 2
C36 C 0.404(2) 0.1739(18) 0.349(2) 0.103(9) Uani 0.38(3) 1 d P A 2
H17 H 0.4991 0.1731 0.3409 0.124 Uiso 0.38(3) 1 calc PR A 2
C28 C 0.2902(6) 0.1550(2) 0.2542(4) 0.0952(15) Uani 1 1 d . . .
H18 H 0.3070 0.1470 0.1774 0.114 Uiso 0.62(3) 1 calc PR A 1
H19 H 0.3009 0.1308 0.1956 0.114 Uiso 0.38(3) 1 calc PR A 2
C29 C 0.1651(6) 0.17449(17) 0.2554(4) 0.0877(14) Uani 1 1 d . A .
H20 H 0.0867 0.1746 0.1814 0.105 Uiso 1 1 calc R . .
C30 C 0.1462(5) 0.19500(16) 0.3637(4) 0.0803(12) Uani 1 1 d . A .
H21 H 0.0551 0.2088 0.3617 0.096 Uiso 1 1 calc R . .
S1 S 0.37166(16) 0.52219(4) 0.59652(11) 0.0963(5) Uani 1 1 d . . .
S2 S 0.40779(16) 0.46705(4) 0.33957(9) 0.0952(5) Uani 1 1 d . . .

loop_
_atom_site_aniso_label
_atom_site_aniso_U_11
_atom_site_aniso_U_22
_atom_site_aniso_U_33
_atom_site_aniso_U_23
_atom_site_aniso_U_13
_atom_site_aniso_U_12
C1 0.125(4) 0.045(2) 0.057(2) 0.0061(17) 0.021(2) -0.003(2)
C2 0.109(3) 0.048(2) 0.055(2) -0.0005(17) 0.019(2) -0.003(2)
C3 0.089(3) 0.052(2) 0.050(2) 0.0012(17) 0.0150(19) -0.0048(19)
C4 0.077(3) 0.056(2) 0.0459(19) -0.0040(16) 0.0138(18) -0.0056(19)
C5 0.065(2) 0.053(2) 0.0420(18) -0.0018(15) 0.0064(16) -0.0088(17)
C6 0.066(2) 0.063(2) 0.0462(19) -0.0025(17) 0.0118(17) -0.0099(18)
C7 0.068(2) 0.055(2) 0.052(2) 0.0021(16) 0.0137(18) -0.0164(18)
C8 0.086(3) 0.068(3) 0.059(2) -0.0003(19) 0.019(2) -0.019(2)
C9 0.127(4) 0.066(3) 0.074(3) 0.004(2) 0.037(3) -0.026(3)
C34 0.095(3) 0.062(3) 0.090(3) 0.004(2) 0.027(3) -0.017(2)
C11 0.084(3) 0.057(2) 0.066(2) 0.0000(19) 0.021(2) -0.013(2)
C12 0.065(3) 0.055(2) 0.057(2) -0.0030(17) 0.0112(18) -0.0126(18)
C13 0.063(2) 0.057(2) 0.0481(19) -0.0030(16) 0.0122(17) -0.0069(17)
C14 0.077(3) 0.050(2) 0.0464(19) 0.0000(16) 0.0114(18) -0.0043(18)
C15 0.099(3) 0.057(2) 0.0421(18) -0.0045(16) 0.0201(19) -0.013(2)
C16 0.105(3) 0.050(2) 0.0466(19) 0.0014(16) 0.018(2) -0.009(2)
C17 0.138(4) 0.057(2) 0.047(2) 0.0006(18) 0.027(2) -0.015(2)
C18 0.145(4) 0.052(2) 0.049(2) 0.0085(17) 0.032(2) -0.011(2)
C19 0.061(3) 0.071(2) 0.049(2) -0.0066(17) 0.0146(18) -0.023(2)
C20 0.096(3) 0.091(3) 0.058(2) -0.008(2) 0.012(2) -0.005(3)
C21 0.112(4) 0.125(4) 0.052(2) -0.013(3) 0.018(3) -0.017(3)
C22 0.099(4) 0.146(5) 0.071(3) -0.030(3) 0.036(3) -0.024(4)
C23 0.082(4) 0.163(5) 0.096(4) -0.041(4) 0.036(3) -0.011(3)
C24 0.062(3) 0.130(4) 0.070(3) -0.019(3) 0.016(2) -0.013(3)
C25 0.068(3) 0.053(2) 0.063(2) -0.0036(17) 0.020(2) -0.019(2)
C26 0.053(5) 0.069(7) 0.069(5) -0.007(5) 0.017(4) -0.005(5)
C27 0.097(7) 0.070(7) 0.092(7) -0.014(6) 0.043(5) 0.003(6)
C35 0.097(13) 0.10(2) 0.069(10) -0.018(11) 0.013(8) -0.030(12)
C36 0.068(10) 0.14(3) 0.104(13) -0.014(16) 0.032(9) -0.001(14)
C28 0.104(4) 0.112(4) 0.077(3) -0.025(3) 0.039(3) -0.010(3)
C29 0.108(4) 0.088(3) 0.062(3) -0.017(2) 0.017(3) -0.001(3)
C30 0.090(3) 0.088(3) 0.062(3) -0.014(2) 0.020(2) 0.011(2)
S1 0.1701(14) 0.0449(6) 0.0814(8) 0.0053(5) 0.0482(8) 0.0025(7)
S2 0.1696(13) 0.0610(7) 0.0519(6) 0.0081(5) 0.0272(7) -0.0236(7)

loop_
_atom_type_symbol
_atom_type_description
_atom_type_scat_dispersion_real
_atom_type_scat_dispersion_imag
_atom_type_scat_source
C C 0.0033 0.0016 'International Tables Vol C Tables 4.2.6.8 and 6.1.1.4'
H H 0.0000 0.0000 'International Tables Vol C Tables 4.2.6.8 and 6.1.1.4'
S S 0.1246 0.1234 'International Tables Vol C Tables 4.2.6.8 and 6.1.1.4'

loop_
_geom_angle_atom_site_label_1
_geom_angle_atom_site_label_2
_geom_angle_atom_site_label_3
_geom_angle
_geom_angle_site_symmetry_3
C2 C1 C18 119.6(3) .
C2 C1 S1 118.3(3) .
C18 C1 S1 122.1(3) .
C1 C2 C3 121.9(3) .
C1 C2 H1 119.0 .
C3 C2 H1 119.0 .
C4 C3 C16 119.7(3) .
C4 C3 C2 122.3(3) .
C16 C3 C2 118.1(3) .
C3 C4 C5 122.1(3) .
C3 C4 H2 118.9 .
C5 C4 H2 118.9 .
C4 C5 C6 122.7(3) .
C4 C5 C14 118.4(3) .
C6 C5 C14 118.9(3) .
C7 C6 C5 120.2(3) .
C7 C6 C19 120.2(3) .
C5 C6 C19 119.7(3) .
C6 C7 C12 120.5(3) .
C6 C7 C8 121.3(3) .
C12 C7 C8 118.2(3) .
C9 C8 C7 120.7(4) .
C9 C8 H3 119.6 .
C7 C8 H3 119.6 .
C8 C9 C34 120.9(4) .
C8 C9 H4 119.5 .
C34 C9 H4 119.5 .
C11 C34 C9 121.3(4) .
C11 C34 H5 119.4 .
C9 C34 H5 119.4 .
C34 C11 C12 120.6(4) .
C34 C11 H6 119.7 .
C12 C11 H6 119.7 .
C13 C12 C7 120.3(3) .
C13 C12 C11 121.5(3) .
C7 C12 C11 118.2(3) .
C12 C13 C14 119.5(3) .
C12 C13 C25 121.0(3) .
C14 C13 C25 119.5(3) .
C15 C14 C13 120.8(3) .
C15 C14 C5 118.7(3) .
C13 C14 C5 120.5(3) .
C16 C15 C14 121.7(3) .
C16 C15 H7 119.1 .
C14 C15 H7 119.1 .
C15 C16 C17 121.7(3) .
C15 C16 C3 119.4(3) .
C17 C16 C3 118.9(3) .
C18 C17 C16 122.3(4) .
C18 C17 H8 118.9 .
C16 C17 H8 118.9 .
C17 C18 C1 119.2(3) .
C17 C18 S2 117.4(3) .
C1 C18 S2 123.2(3) .
C24 C19 C20 118.1(4) .
C24 C19 C6 121.4(3) .
C20 C19 C6 120.5(4) .
C19 C20 C21 120.4(5) .
C19 C20 H9 119.8 .
C21 C20 H9 119.8 .
C22 C21 C20 121.0(5) .
C22 C21 H10 119.5 .
C20 C21 H10 119.5 .
C21 C22 C23 119.9(5) .
C21 C22 H11 120.1 .
C23 C22 H11 120.1 .
C22 C23 C24 119.7(5) .
C22 C23 H12 120.2 .
C24 C23 H12 120.2 .
C19 C24 C23 120.9(4) .
C19 C24 H13 119.5 .
C23 C24 H13 119.5 .
C35 C25 C30 113.1(9) .
C35 C25 C26 30.9(14) .
C30 C25 C26 115.9(5) .
C35 C25 C13 119.8(10) .
C30 C25 C13 121.6(4) .
C26 C25 C13 122.0(5) .
C27 C26 C25 120.4(10) .
C27 C26 H14 119.8 .
C25 C26 H14 119.8 .
C26 C27 C28 118.8(11) .
C26 C27 H15 120.6 .
C28 C27 H15 120.6 .
C25 C35 C36 122.0(17) .
C25 C35 H16 119.0 .
C36 C35 H16 119.0 .
C28 C36 C35 121.0(18) .
C28 C36 H17 119.5 .
C35 C36 H17 119.5 .
C29 C28 C36 111.8(12) .
C29 C28 C27 120.4(7) .
C36 C28 C27 32.4(14) .
C29 C28 H18 119.8 .
C36 C28 H18 118.4 .
C27 C28 H18 119.8 .
C29 C28 H19 124.1 .
C36 C28 H19 124.1 .
C27 C28 H19 107.5 .
H18 C28 H19 29.9 .
C28 C29 C30 121.1(4) .
C28 C29 H20 119.5 .
C30 C29 H20 119.5 .
C25 C30 C29 121.7(4) .
C25 C30 H21 119.2 .
C29 C30 H21 119.2 .
C1 S1 S2 103.85(16) 3_666
C18 S2 S1 102.91(16) 3_666

loop_
_geom_bond_atom_site_label_1
_geom_bond_atom_site_label_2
_geom_bond_distance
_geom_bond_site_symmetry_2
C1 C2 1.357(5) .
C1 C18 1.449(5) .
C1 S1 1.776(4) .
C2 C3 1.433(5) .
C2 H1 0.9500 .
C3 C4 1.377(5) .
C3 C16 1.425(5) .
C4 C5 1.410(5) .
C4 H2 0.9500 .
C5 C6 1.419(5) .
C5 C14 1.443(4) .
C6 C7 1.398(5) .
C6 C19 1.495(5) .
C7 C12 1.435(5) .
C7 C8 1.437(5) .
C8 C9 1.355(5) .
C8 H3 0.9500 .
C9 C34 1.395(6) .
C9 H4 0.9500 .
C34 C11 1.352(5) .
C34 H5 0.9500 .
C11 C12 1.438(5) .
C11 H6 0.9500 .
C12 C13 1.395(5) .
C13 C14 1.420(5) .
C13 C25 1.480(5) .
C14 C15 1.407(5) .
C15 C16 1.391(5) .
C15 H7 0.9500 .
C16 C17 1.415(5) .
C17 C18 1.359(5) .
C17 H8 0.9500 .
C18 S2 1.759(4) .
C19 C24 1.377(6) .
C19 C20 1.380(5) .
C20 C21 1.388(6) .
C20 H9 0.9500 .
C21 C22 1.345(7) .
C21 H10 0.9500 .
C22 C23 1.371(7) .
C22 H11 0.9500 .
C23 C24 1.392(6) .
C23 H12 0.9500 .
C24 H13 0.9500 .
C25 C35 1.28(2) .
C25 C30 1.362(5) .
C25 C26 1.474(13) .
C26 C27 1.370(15) .
C26 H14 0.9500 .
C27 C28 1.404(16) .
C27 H15 0.9500 .
C35 C36 1.40(3) .
C35 H16 0.9500 .
C36 C28 1.39(3) .
C36 H17 0.9500 .
C28 C29 1.322(6) .
C28 H18 0.9500 .
C28 H19 0.9500 .
C29 C30 1.397(5) .
C29 H20 0.9500 .
C30 H21 0.9500 .
S1 S2 2.064(2) 3_666
S2 S1 2.064(2) 3_666

loop_
_geom_torsion_atom_site_label_1
_geom_torsion_atom_site_label_2
_geom_torsion_atom_site_label_3
_geom_torsion_atom_site_label_4
_geom_torsion
_geom_torsion_site_symmetry_4
C18 C1 C2 C3 -0.3(6) .
S1 C1 C2 C3 176.8(3) .
C1 C2 C3 C4 179.3(4) .
C1 C2 C3 C16 0.8(6) .
C16 C3 C4 C5 -0.1(6) .
C2 C3 C4 C5 -178.6(3) .
C3 C4 C5 C6 180.0(3) .
C3 C4 C5 C14 0.8(5) .
C4 C5 C6 C7 -178.4(3) .
C14 C5 C6 C7 0.8(5) .
C4 C5 C6 C19 0.3(5) .
C14 C5 C6 C19 179.5(3) .
C5 C6 C7 C12 0.5(5) .
C19 C6 C7 C12 -178.1(3) .
C5 C6 C7 C8 180.0(3) .
C19 C6 C7 C8 1.3(5) .
C6 C7 C8 C9 -176.2(4) .
C12 C7 C8 C9 3.3(6) .
C7 C8 C9 C34 -1.4(7) .
C8 C9 C34 C11 -1.6(7) .
C9 C34 C11 C12 2.7(6) .
C6 C7 C12 C13 -2.1(5) .
C8 C7 C12 C13 178.5(3) .
C6 C7 C12 C11 177.3(3) .
C8 C7 C12 C11 -2.2(5) .
C34 C11 C12 C13 178.6(4) .
C34 C11 C12 C7 -0.7(5) .
C7 C12 C13 C14 2.1(5) .
C11 C12 C13 C14 -177.1(3) .
C7 C12 C13 C25 -177.5(4) .
C11 C12 C13 C25 3.2(5) .
C12 C13 C14 C15 178.5(3) .
C25 C13 C14 C15 -1.8(5) .
C12 C13 C14 C5 -0.8(5) .
C25 C13 C14 C5 178.9(3) .
C4 C5 C14 C15 -0.8(5) .
C6 C5 C14 C15 180.0(3) .
C4 C5 C14 C13 178.5(3) .
C6 C5 C14 C13 -0.7(5) .
C13 C14 C15 C16 -179.2(3) .
C5 C14 C15 C16 0.2(6) .
C14 C15 C16 C17 179.2(4) .
C14 C15 C16 C3 0.5(6) .
C4 C3 C16 C15 -0.6(6) .
C2 C3 C16 C15 178.0(4) .
C4 C3 C16 C17 -179.3(4) .
C2 C3 C16 C17 -0.7(6) .
C15 C16 C17 C18 -178.5(4) .
C3 C16 C17 C18 0.2(6) .
C16 C17 C18 C1 0.3(7) .
C16 C17 C18 S2 -175.7(3) .
C2 C1 C18 C17 -0.2(6) .
S1 C1 C18 C17 -177.2(4) .
C2 C1 C18 S2 175.5(4) .
S1 C1 C18 S2 -1.5(6) .
C7 C6 C19 C24 -107.8(4) .
C5 C6 C19 C24 73.5(5) .
C7 C6 C19 C20 70.4(5) .
C5 C6 C19 C20 -108.2(4) .
C24 C19 C20 C21 0.3(6) .
C6 C19 C20 C21 -178.0(4) .
C19 C20 C21 C22 -0.2(7) .
C20 C21 C22 C23 -0.2(8) .
C21 C22 C23 C24 0.4(8) .
C20 C19 C24 C23 0.0(6) .
C6 C19 C24 C23 178.3(4) .
C22 C23 C24 C19 -0.3(8) .
C12 C13 C25 C35 -111(2) .
C14 C13 C25 C35 69(2) .
C12 C13 C25 C30 96.8(5) .
C14 C13 C25 C30 -82.8(5) .
C12 C13 C25 C26 -75.0(9) .
C14 C13 C25 C26 105.4(9) .
C35 C25 C26 C27 -85(2) .
C30 C25 C26 C27 7.2(13) .
C13 C25 C26 C27 179.5(7) .
C25 C26 C27 C28 3.7(13) .
C30 C25 C35 C36 -24(3) .
C26 C25 C35 C36 78(3) .
C13 C25 C35 C36 -178.8(14) .
C25 C35 C36 C28 1(3) .
C35 C36 C28 C29 23(3) .
C35 C36 C28 C27 -89(3) .
C26 C27 C28 C29 -13.5(14) .
C26 C27 C28 C36 70(2) .
C36 C28 C29 C30 -23(2) .
C27 C28 C29 C30 11.9(12) .
C35 C25 C30 C29 25(2) .
C26 C25 C30 C29 -9.2(10) .
C13 C25 C30 C29 178.5(4) .
C28 C29 C30 C25 0.0(7) .
C2 C1 S1 S2 102.4(3) 3_666
C18 C1 S1 S2 -80.6(4) 3_666
C17 C18 S2 S1 -102.3(4) 3_666
C1 C18 S2 S1 81.9(4) 3_666

loop_
_platon_squeeze_void_nr
_platon_squeeze_void_average_x
_platon_squeeze_void_average_y
_platon_squeeze_void_average_z
_platon_squeeze_void_volume
_platon_squeeze_void_count_electrons
_platon_squeeze_void_content
1 -0.043 0.000 -0.008 397 54 ' '
2 0.053 0.500 0.810 397 54 ' '
